data_4303606
loop_
_publ_author_name
'Shigehisa Akine'
'Yoko Morita'
'Fumihiko Utsuno'
'Tatsuya Nabeshima'

_publ_contact_author_address
;
Tsukuba, Ibaraki 305-8571, Japan
;
_publ_contact_author_email akine@chem.tsukuba.ac.jp
_publ_contact_author_fax +81-29-853-4527
_publ_contact_author_name 'Shigehisa Akine'
_publ_contact_author_phone +81-29-853-4527
_publ_section_title
;
Multiple Folding Structures Mediated by Metal Coordination of Acyclic
Multidentate Ligand
;
_journal_name_full 'Inorganic Chemistry'
_journal_page_first 10670
_journal_page_last 10678
_journal_paper_doi 10.1021/ic901372k
_journal_volume 48
_journal_year 2009
_chemical_formula_moiety C48H59.50F6N4O18.75PSmZn2
_chemical_formula_sum 'C48 H59.5 F6 N4 O18.75 P Sm Zn2'
_chemical_formula_weight 1418.56
_chemical_name_common '[LZn2Sm(OAc)2](PF6)(Et2O)1.5(H2O)0.25'
_chemical_name_systematic
; 
 ? 
;
_space_group_IT_number 88
_symmetry_cell_setting tetragonal
_symmetry_space_group_name_Hall '-I 4ad'
_symmetry_space_group_name_H-M 'I 41/a :2'
_atom_sites_solution_hydrogens geom
_atom_sites_solution_primary direct
_atom_sites_solution_secondary difmap
_audit_creation_method SHELXL-97
_cell_angle_alpha 90.00
_cell_angle_beta 90.00
_cell_angle_gamma 90.00
_cell_formula_units_Z 16
_cell_length_a 21.136(3)
_cell_length_b 21.136(3)
_cell_length_c 49.005(4)
_cell_measurement_reflns_used 104305
_cell_measurement_temperature 120
_cell_measurement_theta_max 27.00
_cell_measurement_theta_min 2.99
_cell_volume 21892(5)
_computing_cell_refinement 'Rapid AUTO (Rigaku Corp.)'
_computing_data_collection 'Rapid AUTO (Rigaku Corp.)'
_computing_data_reduction 'Rapid AUTO (Rigaku Corp.)'
_computing_molecular_graphics ORTEP-3
_computing_publication_material ORTEP-3
_computing_structure_refinement 'SHELXL-97 (Sheldrick, 1997)'
_computing_structure_solution 'DIRDIF99 (Beurskens et al., 1999)'
_diffrn_ambient_temperature 120
_diffrn_measured_fraction_theta_full 0.998
_diffrn_measured_fraction_theta_max 0.998
_diffrn_measurement_device_type 'Rigaku R-AXIS Rapid'
_diffrn_measurement_method IP
_diffrn_radiation_monochromator graphite
_diffrn_radiation_source 'fine-focus sealed tube'
_diffrn_radiation_type MoK\a
_diffrn_radiation_wavelength 0.71069
_diffrn_reflns_av_R_equivalents 0.0431
_diffrn_reflns_av_sigmaI/netI 0.0243
_diffrn_reflns_limit_h_max 27
_diffrn_reflns_limit_h_min -23
_diffrn_reflns_limit_k_max 27
_diffrn_reflns_limit_k_min -27
_diffrn_reflns_limit_l_max 62
_diffrn_reflns_limit_l_min -62
_diffrn_reflns_number 104305
_diffrn_reflns_theta_full 27.00
_diffrn_reflns_theta_max 27.00
_diffrn_reflns_theta_min 2.99
_diffrn_standards_decay_% 0
_diffrn_standards_interval_count 0
_diffrn_standards_interval_time 0
_diffrn_standards_number 0
_exptl_absorpt_coefficient_mu 2.055
_exptl_absorpt_correction_T_max 0.5776
_exptl_absorpt_correction_T_min 0.5333
_exptl_absorpt_correction_type multi-scan
_exptl_absorpt_process_details 'Rapid AUTO (Rigaku Corp.)'
_exptl_crystal_colour 'pale yellow'
_exptl_crystal_density_diffrn 1.722
_exptl_crystal_density_method 'not measured'
_exptl_crystal_description prismatic
_exptl_crystal_F_000 11464
_exptl_crystal_size_max 0.35
_exptl_crystal_size_mid 0.35
_exptl_crystal_size_min 0.30
_refine_diff_density_max 1.583
_refine_diff_density_min -0.768
_refine_diff_density_rms 0.123
_refine_ls_extinction_method none
_refine_ls_goodness_of_fit_ref 1.090
_refine_ls_hydrogen_treatment constr
_refine_ls_matrix_type full
_refine_ls_number_parameters 772
_refine_ls_number_reflns 11932
_refine_ls_number_restraints 24
_refine_ls_restrained_S_all 1.095
_refine_ls_R_factor_all 0.0442
_refine_ls_R_factor_gt 0.0408
_refine_ls_shift/su_max 0.001
_refine_ls_shift/su_mean 0.000
_refine_ls_structure_factor_coef Fsqd
_refine_ls_weighting_details 'calc w=1/[\s^2^(Fo^2^)+(0.0571P)^2^+121.8620P] where P=(Fo^2^+2Fc^2^)/3'
_refine_ls_weighting_scheme calc
_refine_ls_wR_factor_gt 0.1057
_refine_ls_wR_factor_ref 0.1087
_reflns_number_gt 11213
_reflns_number_total 11932
_reflns_threshold_expression >2sigma(I)
_cod_data_source_file ic901372k_si_002_13.cif
_cod_data_source_block LZn2Sm
_cod_original_cell_volume 21893(4)
_cod_original_sg_symbol_H-M 'I 41/a'
_cod_original_formula_sum 'C48 H59.50 F6 N4 O18.75 P Sm Zn2'
_cod_database_code 4303606

loop_
_symmetry_equiv_pos_as_xyz
'x, y, z'
'-x, -y+1/2, z'
'-y+3/4, x+1/4, z+1/4'
'y+1/4, -x+1/4, z+1/4'
'x+1/2, y+1/2, z+1/2'
'-x+1/2, -y+1, z+1/2'
'-y+5/4, x+3/4, z+3/4'
'y+3/4, -x+3/4, z+3/4'
'-x, -y, -z'
'x, y-1/2, -z'
'y-3/4, -x-1/4, -z-1/4'
'-y-1/4, x-1/4, -z-1/4'
'-x+1/2, -y+1/2, -z+1/2'
'x+1/2, y, -z+1/2'
'y-1/4, -x+1/4, -z+1/4'
'-y+1/4, x+1/4, -z+1/4'

loop_
_atom_site_label
_atom_site_type_symbol
_atom_site_fract_x
_atom_site_fract_y
_atom_site_fract_z
_atom_site_U_iso_or_equiv
_atom_site_adp_type
_atom_site_occupancy
_atom_site_symmetry_multiplicity
_atom_site_calc_flag
_atom_site_refinement_flags
_atom_site_disorder_assembly
_atom_site_disorder_group
Sm1 Sm 0.229268(10) 0.497569(10) 0.199162(4) 0.01751(7) Uani 1 1 d . . .
Zn1 Zn 0.32172(2) 0.56708(2) 0.149122(9) 0.01972(11) Uani 1 1 d . . .
Zn2 Zn 0.14154(2) 0.42811(2) 0.251709(9) 0.01848(10) Uani 1 1 d . . .
C1 C 0.4495(2) 0.5331(2) 0.18829(9) 0.0235(9) Uani 1 1 d . . .
C2 C 0.3889(2) 0.5240(2) 0.19978(8) 0.0195(8) Uani 1 1 d . . .
C3 C 0.3858(2) 0.5140(2) 0.22819(9) 0.0217(8) Uani 1 1 d . . .
C4 C 0.4386(2) 0.5189(2) 0.24460(10) 0.0272(9) Uani 1 1 d . . .
H1 H 0.4348 0.5147 0.2638 0.033 Uiso 1 1 calc R . .
C5 C 0.4978(2) 0.5299(2) 0.23270(10) 0.0306(10) Uani 1 1 d . . .
H2 H 0.5342 0.5333 0.2439 0.037 Uiso 1 1 calc R . .
C6 C 0.5033(2) 0.5358(2) 0.20518(10) 0.0296(10) Uani 1 1 d . . .
H3 H 0.5439 0.5418 0.1973 0.036 Uiso 1 1 calc R . .
O1 O 0.33622(14) 0.52346(15) 0.18583(6) 0.0210(6) Uani 1 1 d . . .
O2 O 0.32567(14) 0.50111(16) 0.23714(6) 0.0228(6) Uani 1 1 d . . .
C7 C 0.3195(2) 0.4901(2) 0.26611(8) 0.0250(9) Uani 1 1 d . . .
H4 H 0.3477 0.4556 0.2716 0.037 Uiso 1 1 calc R . .
H5 H 0.2756 0.4786 0.2703 0.037 Uiso 1 1 calc R . .
H6 H 0.3309 0.5286 0.2761 0.037 Uiso 1 1 calc R . .
C8 C 0.4592(2) 0.5398(2) 0.15915(10) 0.0277(10) Uani 1 1 d . . .
H7 H 0.5009 0.5345 0.1523 0.033 Uiso 1 1 calc R . .
N1 N 0.41548(19) 0.55242(19) 0.14204(8) 0.0250(8) Uani 1 1 d . . .
O3 O 0.43715(17) 0.55029(18) 0.11454(6) 0.0322(8) Uani 1 1 d . . .
C9 C 0.4426(2) 0.6129(3) 0.10340(11) 0.0339(11) Uani 1 1 d . . .
H8 H 0.4546 0.6092 0.0839 0.041 Uiso 1 1 calc R . .
H9 H 0.4775 0.6349 0.1129 0.041 Uiso 1 1 calc R . .
C10 C 0.3842(2) 0.6535(2) 0.10530(9) 0.0274(9) Uani 1 1 d . . .
H10 H 0.3733 0.6594 0.1248 0.033 Uiso 1 1 calc R . .
H11 H 0.3939 0.6957 0.0976 0.033 Uiso 1 1 calc R . .
O4 O 0.33083(16) 0.62791(16) 0.09144(6) 0.0285(7) Uani 1 1 d . . .
N2 N 0.29990(19) 0.58139(18) 0.10736(7) 0.0237(8) Uani 1 1 d . . .
C11 C 0.2574(2) 0.5536(2) 0.09320(8) 0.0234(9) Uani 1 1 d . . .
H12 H 0.2527 0.5662 0.0747 0.028 Uiso 1 1 calc R . .
C12 C 0.2157(2) 0.5041(2) 0.10330(8) 0.0220(8) Uani 1 1 d . . .
C13 C 0.2144(2) 0.4828(2) 0.13046(8) 0.0205(8) Uani 1 1 d . . .
C14 C 0.1721(2) 0.4339(2) 0.13725(8) 0.0229(8) Uani 1 1 d . . .
C15 C 0.1305(2) 0.4090(2) 0.11866(9) 0.0253(9) Uani 1 1 d . . .
H13 H 0.1017 0.3767 0.1239 0.030 Uiso 1 1 calc R . .
C16 C 0.1310(2) 0.4316(2) 0.09195(9) 0.0278(9) Uani 1 1 d . . .
H14 H 0.1020 0.4151 0.0789 0.033 Uiso 1 1 calc R . .
C17 C 0.1735(2) 0.4776(2) 0.08444(9) 0.0263(9) Uani 1 1 d . . .
H15 H 0.1742 0.4918 0.0660 0.032 Uiso 1 1 calc R . .
O5 O 0.25032(15) 0.50641(15) 0.15022(5) 0.0210(6) Uani 1 1 d . . .
O6 O 0.17714(15) 0.41587(14) 0.16462(6) 0.0217(6) Uani 1 1 d . . .
C18 C 0.1495(3) 0.3556(2) 0.17163(10) 0.0299(10) Uani 1 1 d . . .
H16 H 0.1052 0.3546 0.1651 0.036 Uiso 1 1 calc R . .
H17 H 0.1489 0.3512 0.1917 0.036 Uiso 1 1 calc R . .
C19 C 0.1851(3) 0.3002(2) 0.15945(10) 0.0342(11) Uani 1 1 d . . .
H18 H 0.1568 0.2628 0.1588 0.041 Uiso 1 1 calc R . .
H19 H 0.1977 0.3106 0.1405 0.041 Uiso 1 1 calc R . .
O7 O 0.24020(19) 0.28505(17) 0.17509(7) 0.0349(8) Uani 1 1 d . . .
C20 C 0.2998(3) 0.3000(3) 0.16324(10) 0.0366(12) Uani 1 1 d . . .
H20 H 0.2980 0.2907 0.1435 0.044 Uiso 1 1 calc R . .
H21 H 0.3324 0.2720 0.1713 0.044 Uiso 1 1 calc R . .
C21 C 0.3205(3) 0.3687(2) 0.16704(10) 0.0330(11) Uani 1 1 d . . .
H22 H 0.3672 0.3711 0.1657 0.040 Uiso 1 1 calc R . .
H23 H 0.3025 0.3947 0.1521 0.040 Uiso 1 1 calc R . .
O8 O 0.30077(15) 0.39466(15) 0.19290(6) 0.0235(6) Uani 1 1 d . . .
C22 C 0.3127(2) 0.3599(2) 0.21613(9) 0.0214(8) Uani 1 1 d . . .
C23 C 0.2661(2) 0.36761(19) 0.23636(8) 0.0190(8) Uani 1 1 d . . .
C24 C 0.2711(2) 0.3313(2) 0.26031(8) 0.0200(8) Uani 1 1 d . . .
C25 C 0.3240(2) 0.2921(2) 0.26404(9) 0.0235(9) Uani 1 1 d . . .
H24 H 0.3277 0.2680 0.2803 0.028 Uiso 1 1 calc R . .
C26 C 0.3706(2) 0.2879(2) 0.24439(10) 0.0280(10) Uani 1 1 d . . .
H25 H 0.4068 0.2622 0.2475 0.034 Uiso 1 1 calc R . .
C27 C 0.3643(2) 0.3215(2) 0.21995(10) 0.0256(9) Uani 1 1 d . . .
H26 H 0.3955 0.3177 0.2061 0.031 Uiso 1 1 calc R . .
O9 O 0.21983(14) 0.40845(14) 0.23118(6) 0.0200(6) Uani 1 1 d . . .
C28 C 0.2236(2) 0.3302(2) 0.28178(8) 0.0223(8) Uani 1 1 d . . .
H27 H 0.2307 0.3025 0.2968 0.027 Uiso 1 1 calc R . .
N3 N 0.17309(18) 0.36327(18) 0.28210(7) 0.0228(7) Uani 1 1 d . . .
O10 O 0.13896(16) 0.35109(17) 0.30631(7) 0.0301(7) Uani 1 1 d . . .
C29 C 0.0828(2) 0.3886(3) 0.30753(10) 0.0306(10) Uani 1 1 d . . .
H28 H 0.0911 0.4300 0.2987 0.037 Uiso 1 1 calc R . .
H29 H 0.0721 0.3967 0.3269 0.037 Uiso 1 1 calc R . .
C30 C 0.0272(2) 0.3577(3) 0.29374(10) 0.0322(11) Uani 1 1 d . . .
H30 H 0.0136 0.3212 0.3050 0.039 Uiso 1 1 calc R . .
H31 H -0.0082 0.3883 0.2933 0.039 Uiso 1 1 calc R . .
O11 O 0.03846(16) 0.33606(16) 0.26649(7) 0.0298(7) Uani 1 1 d . . .
N4 N 0.05476(18) 0.38655(18) 0.24843(8) 0.0238(8) Uani 1 1 d . . .
C31 C 0.0136(2) 0.3911(2) 0.22931(9) 0.0260(9) Uani 1 1 d . . .
H32 H -0.0220 0.3636 0.2302 0.031 Uiso 1 1 calc R . .
C32 C 0.0165(2) 0.4343(2) 0.20644(9) 0.0244(9) Uani 1 1 d . . .
C33 C 0.0699(2) 0.4711(2) 0.20032(8) 0.0207(8) Uani 1 1 d . . .
C34 C 0.0663(2) 0.5118(2) 0.17756(9) 0.0246(9) Uani 1 1 d . . .
C35 C 0.0115(2) 0.5180(3) 0.16269(10) 0.0318(11) Uani 1 1 d . . .
H33 H 0.0094 0.5476 0.1481 0.038 Uiso 1 1 calc R . .
C36 C -0.0409(2) 0.4808(3) 0.16902(10) 0.0362(12) Uani 1 1 d . . .
H34 H -0.0787 0.4849 0.1587 0.043 Uiso 1 1 calc R . .
C37 C -0.0381(2) 0.4384(3) 0.19000(10) 0.0310(10) Uani 1 1 d . . .
H35 H -0.0731 0.4115 0.1936 0.037 Uiso 1 1 calc R . .
O12 O 0.12295(14) 0.46925(15) 0.21425(6) 0.0213(6) Uani 1 1 d . . .
O13 O 0.12147(15) 0.54424(16) 0.17250(6) 0.0260(7) Uani 1 1 d . . .
C38 C 0.1188(3) 0.5901(3) 0.15076(10) 0.0365(12) Uani 1 1 d . . .
H36 H 0.1020 0.5700 0.1343 0.055 Uiso 1 1 calc R . .
H37 H 0.1615 0.6062 0.1471 0.055 Uiso 1 1 calc R . .
H38 H 0.0912 0.6252 0.1561 0.055 Uiso 1 1 calc R . .
O14 O 0.23200(16) 0.60876(15) 0.19056(6) 0.0264(7) Uani 1 1 d . . .
O15 O 0.30081(18) 0.65269(16) 0.16205(7) 0.0320(8) Uani 1 1 d . . .
C39 C 0.2584(3) 0.6558(2) 0.18047(10) 0.0315(11) Uani 1 1 d . . .
C40 C 0.2380(4) 0.7206(3) 0.18923(15) 0.063(2) Uani 1 1 d . . .
H39 H 0.2285 0.7462 0.1731 0.095 Uiso 1 1 calc R . .
H40 H 0.2720 0.7406 0.1997 0.095 Uiso 1 1 calc R . .
H41 H 0.2000 0.7173 0.2006 0.095 Uiso 1 1 calc R . .
O16 O 0.20493(15) 0.55229(15) 0.24019(6) 0.0227(6) Uani 1 1 d . . .
O17 O 0.15023(14) 0.50632(15) 0.27359(6) 0.0218(6) Uani 1 1 d . . .
C41 C 0.1772(2) 0.5540(2) 0.26254(8) 0.0210(8) Uani 1 1 d . . .
C42 C 0.1761(3) 0.6151(3) 0.27807(11) 0.0411(13) Uani 1 1 d . . .
H42 H 0.2119 0.6164 0.2908 0.062 Uiso 1 1 calc R . .
H43 H 0.1364 0.6183 0.2883 0.062 Uiso 1 1 calc R . .
H44 H 0.1792 0.6506 0.2653 0.062 Uiso 1 1 calc R . .
P1 P 0.5000 0.2500 0.35748(11) 0.0431(10) Uani 0.50 2 d SP . .
F1 F 0.4477(4) 0.2560(5) 0.3334(2) 0.077(3) Uani 0.50 1 d P . .
F2 F 0.4939(4) 0.1747(4) 0.3570(3) 0.066(3) Uani 0.50 1 d P . .
F3 F 0.4460(5) 0.2536(5) 0.3797(2) 0.072(3) Uani 0.50 1 d P . .
P2 P 0.5000 0.2500 0.13581(5) 0.0684(9) Uani 1 2 d S . .
F4 F 0.4500(2) 0.2614(3) 0.15927(10) 0.0900(17) Uani 1 1 d . . .
F5 F 0.4824(4) 0.1785(3) 0.13590(12) 0.121(3) Uani 1 1 d . . .
F6 F 0.4475(5) 0.2629(4) 0.11347(13) 0.173(4) Uani 1 1 d . . .
P3 P 0.5000 0.2500 -0.05216(8) 0.0403(10) Uani 0.50 2 d SPD . .
F7 F 0.4634(10) 0.2739(8) -0.0278(3) 0.219(12) Uani 0.50 1 d PDU . .
F8 F 0.4609(6) 0.1861(4) -0.0509(2) 0.099(4) Uani 0.50 1 d PDU . .
F9 F 0.4565(6) 0.2874(7) -0.0702(3) 0.195(11) Uani 0.50 1 d PDU . .
O18 O 0.5000 0.2500 0.0321(5) 0.463(9) Uani 1 2 d S . .
C43 C 0.5483(15) 0.2800(19) 0.0470(4) 0.431(7) Uani 1 1 d . . .
H45 H 0.5728 0.2477 0.0572 0.518 Uiso 1 1 calc R . .
H46 H 0.5291 0.3090 0.0606 0.518 Uiso 1 1 calc R . .
C44 C 0.5897(7) 0.3146(9) 0.0302(3) 0.158(7) Uani 1 1 d . . .
H47 H 0.6202 0.2857 0.0217 0.237 Uiso 1 1 calc R . .
H48 H 0.6123 0.3461 0.0411 0.237 Uiso 1 1 calc R . .
H49 H 0.5653 0.3361 0.0159 0.237 Uiso 1 1 calc R . .
C45 C 0.3647(5) 0.4086(5) 0.0906(2) 0.084(3) Uani 1 1 d . . .
H50 H 0.3929 0.4440 0.0949 0.126 Uiso 1 1 calc R . .
H51 H 0.3604 0.3812 0.1066 0.126 Uiso 1 1 calc R . .
H52 H 0.3230 0.4250 0.0854 0.126 Uiso 1 1 calc R . .
C46 C 0.3922(7) 0.3708(7) 0.0671(3) 0.118(4) Uani 1 1 d . . .
H53 H 0.4355 0.3569 0.0719 0.141 Uiso 1 1 calc R . .
H54 H 0.3661 0.3326 0.0640 0.141 Uiso 1 1 calc R . .
O19 O 0.3943(4) 0.4074(4) 0.04250(18) 0.104(2) Uani 1 1 d . . .
C47 C 0.4202(5) 0.3783(5) 0.02004(19) 0.078(2) Uani 1 1 d . . .
H55 H 0.3941 0.3410 0.0153 0.094 Uiso 1 1 calc R . .
H56 H 0.4630 0.3630 0.0248 0.094 Uiso 1 1 calc R . .
C48 C 0.4244(4) 0.4175(5) -0.0026(2) 0.077(2) Uani 1 1 d . . .
H57 H 0.3841 0.4396 -0.0053 0.116 Uiso 1 1 calc R . .
H58 H 0.4340 0.3921 -0.0188 0.116 Uiso 1 1 calc R . .
H59 H 0.4581 0.4487 0.0002 0.116 Uiso 1 1 calc R . .
O20 O 0.5000 0.2500 0.4438(5) 0.20(2) Uani 0.50 2 d SP . .

loop_
_atom_site_aniso_label
_atom_site_aniso_U_11
_atom_site_aniso_U_22
_atom_site_aniso_U_33
_atom_site_aniso_U_23
_atom_site_aniso_U_13
_atom_site_aniso_U_12
Sm1 0.01922(11) 0.01875(11) 0.01456(10) 0.00218(7) 0.00185(7) 0.00079(9)
Zn1 0.0214(2) 0.0209(2) 0.0169(2) 0.00275(17) 0.00218(17) 0.00038(18)
Zn2 0.0170(2) 0.0210(2) 0.0174(2) 0.00247(17) 0.00028(16) -0.00090(18)
C1 0.020(2) 0.024(2) 0.027(2) 0.0060(17) 0.0015(16) 0.0012(16)
C2 0.018(2) 0.0186(19) 0.022(2) 0.0008(15) 0.0008(14) 0.0038(15)
C3 0.020(2) 0.021(2) 0.024(2) 0.0026(16) 0.0001(16) 0.0023(16)
C4 0.024(2) 0.031(2) 0.026(2) 0.0043(18) -0.0035(17) 0.0001(18)
C5 0.023(2) 0.035(3) 0.034(3) 0.007(2) -0.0076(18) 0.0014(19)
C6 0.016(2) 0.033(3) 0.040(3) 0.010(2) 0.0022(18) 0.0003(18)
O1 0.0195(15) 0.0255(15) 0.0181(14) 0.0039(11) -0.0004(11) -0.0010(12)
O2 0.0191(14) 0.0310(16) 0.0184(14) 0.0035(12) -0.0003(11) 0.0011(13)
C7 0.027(2) 0.034(2) 0.0143(19) 0.0020(16) 0.0008(15) -0.0020(18)
C8 0.022(2) 0.031(2) 0.031(2) 0.0054(18) 0.0058(17) 0.0011(18)
N1 0.028(2) 0.027(2) 0.0203(18) 0.0039(14) 0.0071(14) 0.0032(15)
O3 0.0357(19) 0.040(2) 0.0213(16) 0.0064(13) 0.0113(13) 0.0102(15)
C9 0.027(3) 0.044(3) 0.031(3) 0.013(2) 0.0083(19) 0.001(2)
C10 0.032(3) 0.026(2) 0.025(2) 0.0065(17) 0.0017(18) -0.0039(19)
O4 0.0328(18) 0.0301(18) 0.0226(16) 0.0115(13) 0.0011(13) -0.0031(14)
N2 0.031(2) 0.0217(18) 0.0188(17) 0.0056(13) 0.0054(14) 0.0025(15)
C11 0.025(2) 0.028(2) 0.0173(19) 0.0050(15) 0.0015(15) 0.0035(17)
C12 0.025(2) 0.023(2) 0.0179(19) 0.0030(15) 0.0019(15) 0.0029(17)
C13 0.020(2) 0.021(2) 0.021(2) -0.0004(15) -0.0012(15) 0.0039(16)
C14 0.023(2) 0.027(2) 0.018(2) 0.0030(16) -0.0009(15) 0.0028(17)
C15 0.021(2) 0.026(2) 0.029(2) -0.0005(17) -0.0014(17) 0.0009(17)
C16 0.027(2) 0.029(2) 0.027(2) -0.0019(18) -0.0091(17) 0.0026(19)
C17 0.030(2) 0.032(2) 0.017(2) 0.0026(17) -0.0032(16) 0.0040(19)
O5 0.0231(14) 0.0268(15) 0.0130(13) 0.0020(11) 0.0025(11) -0.0009(12)
O6 0.0280(16) 0.0198(15) 0.0175(14) 0.0036(11) 0.0020(11) -0.0013(12)
C18 0.042(3) 0.022(2) 0.025(2) 0.0025(17) 0.0051(19) -0.005(2)
C19 0.051(3) 0.022(2) 0.030(2) -0.0015(18) -0.006(2) 0.007(2)
O7 0.049(2) 0.0280(18) 0.0281(18) 0.0045(13) -0.0016(15) 0.0042(16)
C20 0.049(3) 0.033(3) 0.028(2) -0.0043(19) 0.002(2) 0.013(2)
C21 0.042(3) 0.032(3) 0.025(2) 0.0051(19) 0.010(2) 0.011(2)
O8 0.0268(16) 0.0219(15) 0.0217(15) 0.0043(12) 0.0053(12) 0.0063(12)
C22 0.022(2) 0.018(2) 0.024(2) 0.0012(15) -0.0001(16) 0.0002(16)
C23 0.020(2) 0.0170(19) 0.020(2) -0.0011(14) -0.0029(15) 0.0000(15)
C24 0.020(2) 0.0178(19) 0.022(2) 0.0003(15) -0.0023(15) -0.0014(15)
C25 0.028(2) 0.020(2) 0.023(2) 0.0014(15) -0.0065(17) 0.0000(17)
C26 0.024(2) 0.025(2) 0.036(3) 0.0001(18) -0.0065(18) 0.0031(18)
C27 0.022(2) 0.024(2) 0.031(2) -0.0009(17) 0.0023(17) -0.0001(17)
O9 0.0207(15) 0.0203(14) 0.0191(14) 0.0039(11) 0.0019(11) 0.0037(11)
C28 0.027(2) 0.022(2) 0.018(2) 0.0044(15) -0.0032(16) -0.0047(17)
N3 0.0230(19) 0.0254(19) 0.0199(17) 0.0037(14) 0.0025(14) -0.0036(15)
O10 0.0287(18) 0.0376(19) 0.0240(16) 0.0118(14) 0.0046(13) 0.0008(14)
C29 0.028(2) 0.039(3) 0.024(2) 0.0058(19) 0.0080(18) 0.001(2)
C30 0.023(2) 0.039(3) 0.036(3) 0.012(2) 0.0071(19) -0.001(2)
O11 0.0295(18) 0.0250(17) 0.0348(18) 0.0075(13) 0.0006(14) -0.0058(13)
N4 0.0201(18) 0.0225(19) 0.0289(19) 0.0038(15) 0.0010(14) -0.0012(14)
C31 0.021(2) 0.027(2) 0.030(2) -0.0040(18) 0.0004(17) -0.0031(17)
C32 0.021(2) 0.028(2) 0.024(2) -0.0051(17) -0.0013(16) 0.0019(17)
C33 0.018(2) 0.026(2) 0.0180(19) -0.0053(15) -0.0011(14) 0.0035(16)
C34 0.024(2) 0.032(2) 0.018(2) -0.0026(17) 0.0008(16) 0.0052(18)
C35 0.027(2) 0.045(3) 0.024(2) 0.0020(19) -0.0038(18) 0.008(2)
C36 0.022(2) 0.060(4) 0.026(2) -0.006(2) -0.0082(18) 0.007(2)
C37 0.021(2) 0.045(3) 0.027(2) -0.009(2) -0.0033(17) -0.004(2)
O12 0.0191(15) 0.0258(16) 0.0191(14) 0.0024(11) -0.0016(11) -0.0004(12)
O13 0.0256(16) 0.0288(17) 0.0236(16) 0.0070(12) -0.0007(12) 0.0047(13)
C38 0.045(3) 0.036(3) 0.029(3) 0.013(2) -0.001(2) 0.008(2)
O14 0.0334(18) 0.0215(16) 0.0243(15) 0.0036(12) 0.0078(13) 0.0034(13)
O15 0.044(2) 0.0202(16) 0.0323(18) 0.0016(13) 0.0148(15) -0.0010(14)
C39 0.047(3) 0.020(2) 0.028(2) 0.0030(17) 0.010(2) 0.003(2)
C40 0.095(6) 0.029(3) 0.066(4) 0.001(3) 0.050(4) 0.004(3)
O16 0.0258(16) 0.0243(16) 0.0179(14) -0.0012(11) 0.0040(11) -0.0010(12)
O17 0.0233(15) 0.0239(15) 0.0184(14) -0.0007(11) 0.0019(11) -0.0006(12)
C41 0.022(2) 0.021(2) 0.021(2) -0.0007(15) -0.0004(15) -0.0004(16)
C42 0.063(4) 0.029(3) 0.031(3) -0.007(2) 0.019(2) -0.007(2)
P1 0.0231(19) 0.031(2) 0.075(3) 0.000 0.000 -0.0028(15)
F1 0.040(5) 0.081(7) 0.110(8) -0.021(6) -0.019(5) -0.014(4)
F2 0.049(5) 0.028(5) 0.120(9) 0.002(5) 0.012(6) -0.003(4)
F3 0.047(6) 0.075(6) 0.095(8) 0.014(5) 0.027(5) 0.029(5)
P2 0.105(2) 0.0720(18) 0.0282(11) 0.000 0.000 -0.0414(17)
F4 0.059(3) 0.138(5) 0.073(3) 0.007(3) -0.003(2) 0.021(3)
F5 0.196(8) 0.077(4) 0.089(4) -0.005(3) 0.009(4) -0.058(5)
F6 0.291(11) 0.137(6) 0.092(4) 0.040(4) -0.119(6) -0.089(7)
P3 0.048(2) 0.040(2) 0.033(2) 0.000 0.000 -0.0217(19)
F7 0.26(3) 0.146(17) 0.25(2) -0.029(15) 0.19(2) -0.065(15)
F8 0.131(10) 0.065(6) 0.099(8) 0.008(5) -0.039(7) -0.077(7)
F9 0.092(9) 0.205(16) 0.29(2) 0.216(16) -0.116(11) -0.091(10)
O18 0.51(3) 0.70(4) 0.19(2) 0.000 0.000 -0.512
C43 0.44(2) 0.74(3) 0.113(13) 0.00(2) -0.02(2) -0.515
C44 0.116(11) 0.25(2) 0.113(10) -0.032(11) -0.002(8) -0.095(12)
C45 0.093(7) 0.071(6) 0.087(6) -0.006(5) 0.034(5) -0.010(5)
C46 0.121(10) 0.115(10) 0.118(10) 0.043(8) 0.009(8) -0.005(8)
O19 0.088(5) 0.098(6) 0.126(6) 0.024(5) -0.009(5) -0.005(4)
C47 0.076(6) 0.085(6) 0.075(6) -0.018(5) -0.008(5) 0.004(5)
C48 0.066(5) 0.085(7) 0.082(6) -0.006(5) -0.003(4) 0.003(5)
O20 0.14(2) 0.36(5) 0.095(17) 0.000 0.000 0.17(3)

loop_
_atom_type_symbol
_atom_type_description
_atom_type_scat_dispersion_real
_atom_type_scat_dispersion_imag
_atom_type_scat_source
C C 0.0033 0.0016 'International Tables Vol C Tables 4.2.6.8 and 6.1.1.4'
H H 0.0000 0.0000 'International Tables Vol C Tables 4.2.6.8 and 6.1.1.4'
F F 0.0171 0.0103 'International Tables Vol C Tables 4.2.6.8 and 6.1.1.4'
N N 0.0061 0.0033 'International Tables Vol C Tables 4.2.6.8 and 6.1.1.4'
O O 0.0106 0.0060 'International Tables Vol C Tables 4.2.6.8 and 6.1.1.4'
P P 0.1023 0.0942 'International Tables Vol C Tables 4.2.6.8 and 6.1.1.4'
Sm Sm -0.1638 3.4418 'International Tables Vol C Tables 4.2.6.8 and 6.1.1.4'
Zn Zn 0.2839 1.4301 'International Tables Vol C Tables 4.2.6.8 and 6.1.1.4'

loop_
_geom_angle_atom_site_label_1
_geom_angle_atom_site_label_2
_geom_angle_atom_site_label_3
_geom_angle
_geom_angle_site_symmetry_1
_geom_angle_site_symmetry_3
_geom_angle_publ_flag
O16 Sm1 O14 71.07(10) . . ?
O16 Sm1 O1 108.74(10) . . ?
O14 Sm1 O1 72.95(11) . . ?
O16 Sm1 O12 70.34(10) . . ?
O14 Sm1 O12 108.49(11) . . ?
O1 Sm1 O12 177.69(10) . . ?
O16 Sm1 O5 146.28(10) . . ?
O14 Sm1 O5 75.37(10) . . ?
O1 Sm1 O5 63.09(10) . . ?
O12 Sm1 O5 118.90(10) . . ?
O16 Sm1 O9 79.37(10) . . ?
O14 Sm1 O9 150.25(10) . . ?
O1 Sm1 O9 114.95(10) . . ?
O12 Sm1 O9 62.88(10) . . ?
O5 Sm1 O9 134.31(10) . . ?
O16 Sm1 O6 139.97(10) . . ?
O14 Sm1 O6 122.47(10) . . ?
O1 Sm1 O6 111.28(10) . . ?
O12 Sm1 O6 69.62(10) . . ?
O5 Sm1 O6 60.03(10) . . ?
O9 Sm1 O6 82.82(9) . . ?
O16 Sm1 O8 128.12(10) . . ?
O14 Sm1 O8 140.23(10) . . ?
O1 Sm1 O8 67.87(10) . . ?
O12 Sm1 O8 110.90(10) . . ?
O5 Sm1 O8 81.16(10) . . ?
O9 Sm1 O8 59.64(9) . . ?
O6 Sm1 O8 68.39(10) . . ?
O16 Sm1 O2 64.92(10) . . ?
O14 Sm1 O2 94.27(11) . . ?
O1 Sm1 O2 59.04(9) . . ?
O12 Sm1 O2 118.82(9) . . ?
O5 Sm1 O2 121.64(10) . . ?
O9 Sm1 O2 69.55(10) . . ?
O6 Sm1 O2 138.86(10) . . ?
O8 Sm1 O2 71.42(10) . . ?
O16 Sm1 O13 92.69(10) . . ?
O14 Sm1 O13 65.89(11) . . ?
O1 Sm1 O13 123.66(9) . . ?
O12 Sm1 O13 58.63(10) . . ?
O5 Sm1 O13 70.39(10) . . ?
O9 Sm1 O13 120.03(10) . . ?
O6 Sm1 O13 66.11(10) . . ?
O8 Sm1 O13 133.91(10) . . ?
O2 Sm1 O13 154.66(10) . . ?
O16 Sm1 Zn1 120.99(8) . . ?
O14 Sm1 Zn1 56.21(8) . . ?
O1 Sm1 Zn1 35.35(7) . . ?
O12 Sm1 Zn1 146.96(7) . . ?
O5 Sm1 Zn1 33.97(7) . . ?
O9 Sm1 Zn1 145.33(7) . . ?
O6 Sm1 Zn1 93.35(6) . . ?
O8 Sm1 Zn1 86.83(7) . . ?
O2 Sm1 Zn1 92.83(6) . . ?
O13 Sm1 Zn1 88.82(7) . . ?
O16 Sm1 Zn2 57.75(8) . . ?
O14 Sm1 Zn2 123.78(8) . . ?
O1 Sm1 Zn2 142.23(7) . . ?
O12 Sm1 Zn2 35.46(7) . . ?
O5 Sm1 Zn2 148.27(7) . . ?
O9 Sm1 Zn2 33.45(7) . . ?
O6 Sm1 Zn2 88.65(6) . . ?
O8 Sm1 Zn2 92.45(7) . . ?
O2 Sm1 Zn2 84.62(6) . . ?
O13 Sm1 Zn2 93.44(7) . . ?
Zn1 Sm1 Zn2 177.451(13) . . ?
O15 Zn1 O5 114.55(14) . . ?
O15 Zn1 N1 114.43(16) . . ?
O5 Zn1 N1 130.37(15) . . ?
O15 Zn1 O1 99.50(14) . . ?
O5 Zn1 O1 78.37(12) . . ?
N1 Zn1 O1 86.30(13) . . ?
O15 Zn1 N2 97.52(15) . . ?
O5 Zn1 N2 87.29(13) . . ?
N1 Zn1 N2 93.96(15) . . ?
O1 Zn1 N2 161.18(14) . . ?
O15 Zn1 Sm1 92.02(10) . . ?
O5 Zn1 Sm1 43.64(8) . . ?
N1 Zn1 Sm1 127.27(11) . . ?
O1 Zn1 Sm1 43.13(8) . . ?
N2 Zn1 Sm1 128.43(11) . . ?
O17 Zn2 O9 111.91(13) . . ?
O17 Zn2 N4 119.06(14) . . ?
O9 Zn2 N4 128.37(14) . . ?
O17 Zn2 O12 98.48(12) . . ?
O9 Zn2 O12 78.24(12) . . ?
N4 Zn2 O12 86.58(14) . . ?
O17 Zn2 N3 97.43(14) . . ?
O9 Zn2 N3 87.63(13) . . ?
N4 Zn2 N3 93.41(15) . . ?
O12 Zn2 N3 161.78(14) . . ?
O17 Zn2 Sm1 89.96(9) . . ?
O9 Zn2 Sm1 43.19(8) . . ?
N4 Zn2 Sm1 126.84(11) . . ?
O12 Zn2 Sm1 43.18(8) . . ?
N3 Zn2 Sm1 128.24(10) . . ?
C6 C1 C2 120.3(4) . . ?
C6 C1 C8 117.4(4) . . ?
C2 C1 C8 122.3(4) . . ?
O1 C2 C3 118.4(4) . . ?
O1 C2 C1 124.4(4) . . ?
C3 C2 C1 117.2(4) . . ?
O2 C3 C4 125.3(4) . . ?
O2 C3 C2 112.9(4) . . ?
C4 C3 C2 121.8(4) . . ?
C3 C4 C5 119.5(4) . . ?
C3 C4 H1 120.2 . . ?
C5 C4 H1 120.2 . . ?
C6 C5 C4 120.4(4) . . ?
C6 C5 H2 119.8 . . ?
C4 C5 H2 119.8 . . ?
C5 C6 C1 120.6(4) . . ?
C5 C6 H3 119.7 . . ?
C1 C6 H3 119.7 . . ?
C2 O1 Zn1 125.7(3) . . ?
C2 O1 Sm1 131.1(3) . . ?
Zn1 O1 Sm1 101.53(12) . . ?
C3 O2 C7 115.5(3) . . ?
C3 O2 Sm1 118.3(2) . . ?
C7 O2 Sm1 126.2(2) . . ?
O2 C7 H4 109.5 . . ?
O2 C7 H5 109.5 . . ?
H4 C7 H5 109.5 . . ?
O2 C7 H6 109.5 . . ?
H4 C7 H6 109.5 . . ?
H5 C7 H6 109.5 . . ?
N1 C8 C1 124.5(4) . . ?
N1 C8 H7 117.8 . . ?
C1 C8 H7 117.8 . . ?
C8 N1 O3 112.5(4) . . ?
C8 N1 Zn1 128.7(3) . . ?
O3 N1 Zn1 118.6(3) . . ?
N1 O3 C9 110.9(4) . . ?
O3 C9 C10 115.9(4) . . ?
O3 C9 H8 108.3 . . ?
C10 C9 H8 108.3 . . ?
O3 C9 H9 108.3 . . ?
C10 C9 H9 108.3 . . ?
H8 C9 H9 107.4 . . ?
O4 C10 C9 113.8(4) . . ?
O4 C10 H10 108.8 . . ?
C9 C10 H10 108.8 . . ?
O4 C10 H11 108.8 . . ?
C9 C10 H11 108.8 . . ?
H10 C10 H11 107.7 . . ?
N2 O4 C10 111.6(3) . . ?
C11 N2 O4 110.2(3) . . ?
C11 N2 Zn1 127.7(3) . . ?
O4 N2 Zn1 122.1(3) . . ?
N2 C11 C12 124.9(4) . . ?
N2 C11 H12 117.6 . . ?
C12 C11 H12 117.6 . . ?
C17 C12 C13 118.9(4) . . ?
C17 C12 C11 116.6(4) . . ?
C13 C12 C11 124.4(4) . . ?
O5 C13 C14 117.9(4) . . ?
O5 C13 C12 123.9(4) . . ?
C14 C13 C12 118.2(4) . . ?
C15 C14 O6 125.5(4) . . ?
C15 C14 C13 122.2(4) . . ?
O6 C14 C13 112.3(4) . . ?
C14 C15 C16 119.1(4) . . ?
C14 C15 H13 120.4 . . ?
C16 C15 H13 120.4 . . ?
C17 C16 C15 120.0(4) . . ?
C17 C16 H14 120.0 . . ?
C15 C16 H14 120.0 . . ?
C16 C17 C12 121.5(4) . . ?
C16 C17 H15 119.3 . . ?
C12 C17 H15 119.3 . . ?
C13 O5 Zn1 131.3(3) . . ?
C13 O5 Sm1 125.6(3) . . ?
Zn1 O5 Sm1 102.39(12) . . ?
C14 O6 C18 116.0(3) . . ?
C14 O6 Sm1 117.7(3) . . ?
C18 O6 Sm1 126.1(3) . . ?
O6 C18 C19 112.9(4) . . ?
O6 C18 H16 109.0 . . ?
C19 C18 H16 109.0 . . ?
O6 C18 H17 109.0 . . ?
C19 C18 H17 109.0 . . ?
H16 C18 H17 107.8 . . ?
O7 C19 C18 111.4(4) . . ?
O7 C19 H18 109.3 . . ?
C18 C19 H18 109.3 . . ?
O7 C19 H19 109.3 . . ?
C18 C19 H19 109.3 . . ?
H18 C19 H19 108.0 . . ?
C20 O7 C19 117.0(4) . . ?
O7 C20 C21 114.5(4) . . ?
O7 C20 H20 108.6 . . ?
C21 C20 H20 108.6 . . ?
O7 C20 H21 108.6 . . ?
C21 C20 H21 108.6 . . ?
H20 C20 H21 107.6 . . ?
O8 C21 C20 112.7(4) . . ?
O8 C21 H22 109.1 . . ?
C20 C21 H22 109.1 . . ?
O8 C21 H23 109.1 . . ?
C20 C21 H23 109.1 . . ?
H22 C21 H23 107.8 . . ?
C22 O8 C21 118.0(3) . . ?
C22 O8 Sm1 116.3(2) . . ?
C21 O8 Sm1 125.1(3) . . ?
C27 C22 O8 124.9(4) . . ?
C27 C22 C23 122.0(4) . . ?
O8 C22 C23 113.1(4) . . ?
O9 C23 C24 124.7(4) . . ?
O9 C23 C22 117.1(4) . . ?
C24 C23 C22 118.1(4) . . ?
C25 C24 C23 119.4(4) . . ?
C25 C24 C28 116.5(4) . . ?
C23 C24 C28 124.1(4) . . ?
C26 C25 C24 121.0(4) . . ?
C26 C25 H24 119.5 . . ?
C24 C25 H24 119.5 . . ?
C25 C26 C27 119.8(4) . . ?
C25 C26 H25 120.1 . . ?
C27 C26 H25 120.1 . . ?
C22 C27 C26 119.5(4) . . ?
C22 C27 H26 120.3 . . ?
C26 C27 H26 120.3 . . ?
C23 O9 Zn2 130.8(3) . . ?
C23 O9 Sm1 124.0(3) . . ?
Zn2 O9 Sm1 103.36(12) . . ?
N3 C28 C24 125.2(4) . . ?
N3 C28 H27 117.4 . . ?
C24 C28 H27 117.4 . . ?
C28 N3 O10 109.7(3) . . ?
C28 N3 Zn2 127.3(3) . . ?
O10 N3 Zn2 123.0(3) . . ?
N3 O10 C29 111.0(3) . . ?
O10 C29 C30 112.9(4) . . ?
O10 C29 H28 109.0 . . ?
C30 C29 H28 109.0 . . ?
O10 C29 H29 109.0 . . ?
C30 C29 H29 109.0 . . ?
H28 C29 H29 107.8 . . ?
O11 C30 C29 115.3(4) . . ?
O11 C30 H30 108.4 . . ?
C29 C30 H30 108.4 . . ?
O11 C30 H31 108.4 . . ?
C29 C30 H31 108.4 . . ?
H30 C30 H31 107.5 . . ?
N4 O11 C30 112.3(3) . . ?
C31 N4 O11 110.1(4) . . ?
C31 N4 Zn2 129.5(3) . . ?
O11 N4 Zn2 119.3(3) . . ?
N4 C31 C32 125.7(4) . . ?
N4 C31 H32 117.2 . . ?
C32 C31 H32 117.2 . . ?
C33 C32 C37 120.2(4) . . ?
C33 C32 C31 123.4(4) . . ?
C37 C32 C31 116.5(4) . . ?
O12 C33 C32 124.0(4) . . ?
O12 C33 C34 118.4(4) . . ?
C32 C33 C34 117.6(4) . . ?
C35 C34 O13 124.8(4) . . ?
C35 C34 C33 121.5(4) . . ?
O13 C34 C33 113.6(4) . . ?
C34 C35 C36 119.9(5) . . ?
C34 C35 H33 120.1 . . ?
C36 C35 H33 120.1 . . ?
C37 C36 C35 120.2(4) . . ?
C37 C36 H34 119.9 . . ?
C35 C36 H34 119.9 . . ?
C36 C37 C32 120.4(5) . . ?
C36 C37 H35 119.8 . . ?
C32 C37 H35 119.8 . . ?
C33 O12 Zn2 129.5(3) . . ?
C33 O12 Sm1 128.4(3) . . ?
Zn2 O12 Sm1 101.36(12) . . ?
C34 O13 C38 115.8(4) . . ?
C34 O13 Sm1 115.4(3) . . ?
C38 O13 Sm1 127.7(3) . . ?
O13 C38 H36 109.5 . . ?
O13 C38 H37 109.5 . . ?
H36 C38 H37 109.5 . . ?
O13 C38 H38 109.5 . . ?
H36 C38 H38 109.5 . . ?
H37 C38 H38 109.5 . . ?
C39 O14 Sm1 150.3(3) . . ?
C39 O15 Zn1 115.7(3) . . ?
O14 C39 O15 123.9(4) . . ?
O14 C39 C40 119.2(5) . . ?
O15 C39 C40 116.9(4) . . ?
C39 C40 H39 109.5 . . ?
C39 C40 H40 109.5 . . ?
H39 C40 H40 109.5 . . ?
C39 C40 H41 109.5 . . ?
H39 C40 H41 109.5 . . ?
H40 C40 H41 109.5 . . ?
C41 O16 Sm1 149.5(3) . . ?
C41 O17 Zn2 118.0(3) . . ?
O16 C41 O17 124.1(4) . . ?
O16 C41 C42 118.7(4) . . ?
O17 C41 C42 117.2(4) . . ?
C41 C42 H42 109.5 . . ?
C41 C42 H43 109.5 . . ?
H42 C42 H43 109.5 . . ?
C41 C42 H44 109.5 . . ?
H42 C42 H44 109.5 . . ?
H43 C42 H44 109.5 . . ?
F3 P1 F3 122.4(10) 11_666 12_656 ?
F3 P1 F3 70.6(3) 11_666 2_655 ?
F3 P1 F3 70.6(3) 12_656 2_655 ?
F3 P1 F3 70.6(3) 11_666 . ?
F3 P1 F3 70.6(3) 12_656 . ?
F3 P1 F3 92.8(9) 2_655 . ?
F3 P1 F2 151.9(8) 12_656 2_655 ?
F3 P1 F2 89.9(6) 2_655 2_655 ?
F3 P1 F2 91.1(7) . 2_655 ?
F3 P1 F2 151.9(8) 11_666 . ?
F3 P1 F2 91.1(7) 2_655 . ?
F3 P1 F2 89.9(6) . . ?
F2 P1 F2 178.5(10) 2_655 . ?
F3 P1 F1 108.8(6) 11_666 . ?
F3 P1 F1 112.3(6) 12_656 . ?
F3 P1 F1 176.4(7) 2_655 . ?
F3 P1 F1 90.3(6) . . ?
F2 P1 F1 88.2(6) 2_655 . ?
F2 P1 F1 90.7(6) . . ?
F3 P1 F1 112.3(6) 11_666 2_655 ?
F3 P1 F1 108.8(6) 12_656 2_655 ?
F3 P1 F1 90.3(6) 2_655 2_655 ?
F3 P1 F1 176.4(7) . 2_655 ?
F2 P1 F1 90.7(6) 2_655 2_655 ?
F2 P1 F1 88.2(6) . 2_655 ?
F1 P1 F1 86.7(8) . 2_655 ?
F3 P1 P1 61.2(5) 11_666 11_666 ?
F3 P1 P1 61.2(5) 12_656 11_666 ?
F3 P1 P1 46.4(5) 2_655 11_666 ?
F3 P1 P1 46.4(5) . 11_666 ?
F2 P1 P1 90.8(5) 2_655 11_666 ?
F2 P1 P1 90.8(5) . 11_666 ?
F1 P1 P1 136.7(4) . 11_666 ?
F1 P1 P1 136.7(4) 2_655 11_666 ?
P1 F1 O20 96.9(7) . 11_666 ?
F3 F2 P1 54.3(11) 12_656 . ?
F2 F3 P1 96.1(15) 11_666 11_666 ?
F2 F3 P1 168.4(18) 11_666 . ?
P1 F3 P1 72.4(6) 11_666 . ?
F2 F3 F3 126.4(19) 11_666 11_666 ?
P1 F3 F3 62.3(4) 11_666 11_666 ?
P1 F3 F3 47.1(4) . 11_666 ?
F2 F3 F3 129.3(17) 11_666 12_656 ?
P1 F3 F3 62.3(4) 11_666 12_656 ?
P1 F3 F3 47.1(4) . 12_656 ?
F3 F3 F3 85.7(4) 11_666 12_656 ?
F5 P2 F5 179.7(5) 2_655 . ?
F5 P2 F4 89.3(4) 2_655 2_655 ?
F5 P2 F4 90.5(4) . 2_655 ?
F5 P2 F4 90.5(4) 2_655 . ?
F5 P2 F4 89.3(4) . . ?
F4 P2 F4 86.6(4) 2_655 . ?
F5 P2 F6 90.1(4) 2_655 . ?
F5 P2 F6 90.1(4) . . ?
F4 P2 F6 177.0(5) 2_655 . ?
F4 P2 F6 90.5(4) . . ?
F5 P2 F6 90.1(4) 2_655 2_655 ?
F5 P2 F6 90.1(4) . 2_655 ?
F4 P2 F6 90.5(4) 2_655 2_655 ?
F4 P2 F6 177.0(5) . 2_655 ?
F6 P2 F6 92.5(8) . 2_655 ?
F9 P3 F9 107.9(17) . 2_655 ?
F9 P3 F7 88.6(9) . . ?
F9 P3 F7 162.9(14) 2_655 . ?
F9 P3 F7 162.9(14) . 2_655 ?
F9 P3 F7 88.6(9) 2_655 2_655 ?
F7 P3 F7 75.4(18) . 2_655 ?
F9 P3 F8 83.8(6) . 2_655 ?
F9 P3 F8 98.7(6) 2_655 2_655 ?
F7 P3 F8 87.2(7) . 2_655 ?
F7 P3 F8 89.3(7) 2_655 2_655 ?
F9 P3 F8 98.7(6) . . ?
F9 P3 F8 83.8(6) 2_655 . ?
F7 P3 F8 89.3(7) . . ?
F7 P3 F8 87.2(7) 2_655 . ?
F8 P3 F8 175.6(8) 2_655 . ?
C43 O18 C43 117(2) 2_655 . ?
O18 C43 C44 112.3(16) . . ?
O18 C43 H45 109.1 . . ?
C44 C43 H45 109.1 . . ?
O18 C43 H46 109.1 . . ?
C44 C43 H46 109.1 . . ?
H45 C43 H46 107.9 . . ?
C43 C44 H47 109.5 . . ?
C43 C44 H48 109.5 . . ?
H47 C44 H48 109.5 . . ?
C43 C44 H49 109.5 . . ?
H47 C44 H49 109.5 . . ?
H48 C44 H49 109.5 . . ?
C46 C45 H50 109.5 . . ?
C46 C45 H51 109.5 . . ?
H50 C45 H51 109.5 . . ?
C46 C45 H52 109.5 . . ?
H50 C45 H52 109.5 . . ?
H51 C45 H52 109.5 . . ?
O19 C46 C45 111.5(11) . . ?
O19 C46 H53 109.3 . . ?
C45 C46 H53 109.3 . . ?
O19 C46 H54 109.3 . . ?
C45 C46 H54 109.3 . . ?
H53 C46 H54 108.0 . . ?
C47 O19 C46 116.4(10) . . ?
O19 C47 C48 113.5(9) . . ?
O19 C47 H55 108.9 . . ?
C48 C47 H55 108.9 . . ?
O19 C47 H56 108.9 . . ?
C48 C47 H56 108.9 . . ?
H55 C47 H56 107.7 . . ?
C47 C48 H57 109.5 . . ?
C47 C48 H58 109.5 . . ?
H57 C48 H58 109.5 . . ?
C47 C48 H59 109.5 . . ?
H57 C48 H59 109.5 . . ?
H58 C48 H59 109.5 . . ?
F1 O20 F1 79.6(12) 11_666 12_656 ?

loop_
_geom_bond_atom_site_label_1
_geom_bond_atom_site_label_2
_geom_bond_distance
_geom_bond_site_symmetry_2
_geom_bond_publ_flag
Sm1 O16 2.376(3) . ?
Sm1 O14 2.388(3) . ?
Sm1 O1 2.416(3) . ?
Sm1 O12 2.440(3) . ?
Sm1 O5 2.447(3) . ?
Sm1 O9 2.460(3) . ?
Sm1 O6 2.657(3) . ?
Sm1 O8 2.666(3) . ?
Sm1 O2 2.761(3) . ?
Sm1 O13 2.805(3) . ?
Sm1 Zn1 3.4627(6) . ?
Sm1 Zn2 3.4962(6) . ?
Zn1 O15 1.968(3) . ?
Zn1 O5 1.981(3) . ?
Zn1 N1 2.036(4) . ?
Zn1 O1 2.044(3) . ?
Zn1 N2 2.120(4) . ?
Zn2 O17 1.979(3) . ?
Zn2 O9 1.981(3) . ?
Zn2 N4 2.040(4) . ?
Zn2 O12 2.069(3) . ?
Zn2 N3 2.131(4) . ?
C1 C6 1.409(6) . ?
C1 C2 1.412(6) . ?
C1 C8 1.450(6) . ?
C2 O1 1.306(5) . ?
C2 C3 1.410(6) . ?
C3 O2 1.371(5) . ?
C3 C4 1.379(6) . ?
C4 C5 1.400(7) . ?
C4 H1 0.9500 . ?
C5 C6 1.360(7) . ?
C5 H2 0.9500 . ?
C6 H3 0.9500 . ?
O2 C7 1.445(5) . ?
C7 H4 0.9800 . ?
C7 H5 0.9800 . ?
C7 H6 0.9800 . ?
C8 N1 1.275(6) . ?
C8 H7 0.9500 . ?
N1 O3 1.424(5) . ?
O3 C9 1.436(6) . ?
C9 C10 1.506(7) . ?
C9 H8 0.9900 . ?
C9 H9 0.9900 . ?
C10 O4 1.424(6) . ?
C10 H10 0.9900 . ?
C10 H11 0.9900 . ?
O4 N2 1.415(5) . ?
N2 C11 1.278(6) . ?
C11 C12 1.454(6) . ?
C11 H12 0.9500 . ?
C12 C17 1.401(6) . ?
C12 C13 1.406(6) . ?
C13 O5 1.328(5) . ?
C13 C14 1.405(6) . ?
C14 C15 1.372(6) . ?
C14 O6 1.398(5) . ?
C15 C16 1.393(7) . ?
C15 H13 0.9500 . ?
C16 C17 1.375(7) . ?
C16 H14 0.9500 . ?
C17 H15 0.9500 . ?
O6 C18 1.442(5) . ?
C18 C19 1.515(7) . ?
C18 H16 0.9900 . ?
C18 H17 0.9900 . ?
C19 O7 1.431(6) . ?
C19 H18 0.9900 . ?
C19 H19 0.9900 . ?
O7 C20 1.423(7) . ?
C20 C21 1.529(8) . ?
C20 H20 0.9900 . ?
C20 H21 0.9900 . ?
C21 O8 1.443(6) . ?
C21 H22 0.9900 . ?
C21 H23 0.9900 . ?
O8 C22 1.378(5) . ?
C22 C27 1.373(6) . ?
C22 C23 1.407(6) . ?
C23 O9 1.328(5) . ?
C23 C24 1.406(6) . ?
C24 C25 1.403(6) . ?
C24 C28 1.455(6) . ?
C25 C26 1.380(7) . ?
C25 H24 0.9500 . ?
C26 C27 1.399(7) . ?
C26 H25 0.9500 . ?
C27 H26 0.9500 . ?
C28 N3 1.276(6) . ?
C28 H27 0.9500 . ?
N3 O10 1.412(5) . ?
O10 C29 1.428(6) . ?
C29 C30 1.505(7) . ?
C29 H28 0.9900 . ?
C29 H29 0.9900 . ?
C30 O11 1.432(6) . ?
C30 H30 0.9900 . ?
C30 H31 0.9900 . ?
O11 N4 1.429(5) . ?
N4 C31 1.283(6) . ?
C31 C32 1.448(7) . ?
C31 H32 0.9500 . ?
C32 C33 1.403(6) . ?
C32 C37 1.410(6) . ?
C33 O12 1.313(5) . ?
C33 C34 1.411(6) . ?
C34 C35 1.374(6) . ?
C34 O13 1.375(6) . ?
C35 C36 1.394(8) . ?
C35 H33 0.9500 . ?
C36 C37 1.365(8) . ?
C36 H34 0.9500 . ?
C37 H35 0.9500 . ?
O13 C38 1.441(5) . ?
C38 H36 0.9800 . ?
C38 H37 0.9800 . ?
C38 H38 0.9800 . ?
O14 C39 1.242(6) . ?
O15 C39 1.274(6) . ?
C39 C40 1.499(7) . ?
C40 H39 0.9800 . ?
C40 H40 0.9800 . ?
C40 H41 0.9800 . ?
O16 C41 1.243(5) . ?
O17 C41 1.278(5) . ?
C41 C42 1.499(6) . ?
C42 H42 0.9800 . ?
C42 H43 0.9800 . ?
C42 H44 0.9800 . ?
P1 F3 1.305(12) 11_666 ?
P1 F3 1.305(12) 12_656 ?
P1 F3 1.579(10) 2_655 ?
P1 F3 1.579(10) . ?
P1 F2 1.597(9) 2_655 ?
P1 F2 1.597(9) . ?
P1 F1 1.621(10) . ?
P1 F1 1.621(10) 2_655 ?
P1 P1 1.717(11) 11_666 ?
F1 O20 1.74(2) 11_666 ?
F2 F3 0.793(12) 12_656 ?
F3 F2 0.793(12) 11_666 ?
F3 P1 1.305(12) 11_666 ?
F3 F3 1.681(14) 11_666 ?
F3 F3 1.681(14) 12_656 ?
P2 F5 1.557(6) 2_655 ?
P2 F5 1.557(6) . ?
P2 F4 1.580(5) 2_655 ?
P2 F4 1.580(5) . ?
P2 F6 1.583(7) . ?
P2 F6 1.583(7) 2_655 ?
P3 F9 1.500(9) . ?
P3 F9 1.500(9) 2_655 ?
P3 F7 1.509(11) . ?
P3 F7 1.509(11) 2_655 ?
P3 F8 1.584(7) 2_655 ?
P3 F8 1.584(7) . ?
O18 C43 1.407(19) 2_655 ?
O18 C43 1.407(19) . ?
C43 C44 1.41(2) . ?
C43 H45 0.9900 . ?
C43 H46 0.9900 . ?
C44 H47 0.9800 . ?
C44 H48 0.9800 . ?
C44 H49 0.9800 . ?
C45 C46 1.516(16) . ?
C45 H50 0.9800 . ?
C45 H51 0.9800 . ?
C45 H52 0.9800 . ?
C46 O19 1.431(13) . ?
C46 H53 0.9900 . ?
C46 H54 0.9900 . ?
O19 C47 1.374(12) . ?
C47 C48 1.390(13) . ?
C47 H55 0.9900 . ?
C47 H56 0.9900 . ?
C48 H57 0.9800 . ?
C48 H58 0.9800 . ?
C48 H59 0.9800 . ?
O20 F1 1.74(2) 11_666 ?
O20 F1 1.74(2) 12_656 ?

loop_
_geom_torsion_atom_site_label_1
_geom_torsion_atom_site_label_2
_geom_torsion_atom_site_label_3
_geom_torsion_atom_site_label_4
_geom_torsion
_geom_torsion_site_symmetry_1
_geom_torsion_site_symmetry_2
_geom_torsion_site_symmetry_3
_geom_torsion_site_symmetry_4
_geom_torsion_publ_flag
O16 Sm1 Zn1 O15 -23.25(15) . . . . ?
O14 Sm1 Zn1 O15 7.73(15) . . . . ?
O1 Sm1 Zn1 O15 -101.76(17) . . . . ?
O12 Sm1 Zn1 O15 78.51(18) . . . . ?
O5 Sm1 Zn1 O15 124.42(18) . . . . ?
O9 Sm1 Zn1 O15 -142.60(17) . . . . ?
O6 Sm1 Zn1 O15 135.17(14) . . . . ?
O8 Sm1 Zn1 O15 -156.72(14) . . . . ?
O2 Sm1 Zn1 O15 -85.52(14) . . . . ?
O13 Sm1 Zn1 O15 69.18(14) . . . . ?
O16 Sm1 Zn1 O5 -147.67(16) . . . . ?
O14 Sm1 Zn1 O5 -116.69(17) . . . . ?
O1 Sm1 Zn1 O5 133.82(18) . . . . ?
O12 Sm1 Zn1 O5 -45.91(19) . . . . ?
O9 Sm1 Zn1 O5 92.98(18) . . . . ?
O6 Sm1 Zn1 O5 10.75(15) . . . . ?
O8 Sm1 Zn1 O5 78.86(15) . . . . ?
O2 Sm1 Zn1 O5 150.06(15) . . . . ?
O13 Sm1 Zn1 O5 -55.24(15) . . . . ?
O16 Sm1 Zn1 N1 99.91(17) . . . . ?
O14 Sm1 Zn1 N1 130.88(18) . . . . ?
O1 Sm1 Zn1 N1 21.40(19) . . . . ?
O12 Sm1 Zn1 N1 -158.3(2) . . . . ?
O5 Sm1 Zn1 N1 -112.4(2) . . . . ?
O9 Sm1 Zn1 N1 -19.44(19) . . . . ?
O6 Sm1 Zn1 N1 -101.67(16) . . . . ?
O8 Sm1 Zn1 N1 -33.56(16) . . . . ?
O2 Sm1 Zn1 N1 37.64(16) . . . . ?
O13 Sm1 Zn1 N1 -167.66(16) . . . . ?
O16 Sm1 Zn1 O1 78.51(16) . . . . ?
O14 Sm1 Zn1 O1 109.49(16) . . . . ?
O12 Sm1 Zn1 O1 -179.73(18) . . . . ?
O5 Sm1 Zn1 O1 -133.82(18) . . . . ?
O9 Sm1 Zn1 O1 -40.84(18) . . . . ?
O6 Sm1 Zn1 O1 -123.07(15) . . . . ?
O8 Sm1 Zn1 O1 -54.96(15) . . . . ?
O2 Sm1 Zn1 O1 16.24(14) . . . . ?
O13 Sm1 Zn1 O1 170.94(15) . . . . ?
O16 Sm1 Zn1 N2 -124.50(16) . . . . ?
O14 Sm1 Zn1 N2 -93.52(17) . . . . ?
O1 Sm1 Zn1 N2 156.99(18) . . . . ?
O12 Sm1 Zn1 N2 -22.74(19) . . . . ?
O5 Sm1 Zn1 N2 23.17(18) . . . . ?
O9 Sm1 Zn1 N2 116.15(18) . . . . ?
O6 Sm1 Zn1 N2 33.92(15) . . . . ?
O8 Sm1 Zn1 N2 102.03(15) . . . . ?
O2 Sm1 Zn1 N2 173.23(15) . . . . ?
O13 Sm1 Zn1 N2 -32.07(15) . . . . ?
O16 Sm1 Zn2 O17 -0.94(13) . . . . ?
O14 Sm1 Zn2 O17 -28.84(14) . . . . ?
O1 Sm1 Zn2 O17 77.86(15) . . . . ?
O12 Sm1 Zn2 O17 -102.49(16) . . . . ?
O5 Sm1 Zn2 O17 -149.11(17) . . . . ?
O9 Sm1 Zn2 O17 123.09(16) . . . . ?
O6 Sm1 Zn2 O17 -157.93(11) . . . . ?
O8 Sm1 Zn2 O17 133.78(11) . . . . ?
O2 Sm1 Zn2 O17 62.70(11) . . . . ?
O13 Sm1 Zn2 O17 -91.96(11) . . . . ?
O16 Sm1 Zn2 O9 -124.02(15) . . . . ?
O14 Sm1 Zn2 O9 -151.93(16) . . . . ?
O1 Sm1 Zn2 O9 -45.23(18) . . . . ?
O12 Sm1 Zn2 O9 134.42(18) . . . . ?
O5 Sm1 Zn2 O9 87.80(19) . . . . ?
O6 Sm1 Zn2 O9 78.98(15) . . . . ?
O8 Sm1 Zn2 O9 10.69(15) . . . . ?
O2 Sm1 Zn2 O9 -60.38(15) . . . . ?
O13 Sm1 Zn2 O9 144.96(15) . . . . ?
O16 Sm1 Zn2 N4 126.40(17) . . . . ?
O14 Sm1 Zn2 N4 98.49(17) . . . . ?
O1 Sm1 Zn2 N4 -154.81(18) . . . . ?
O12 Sm1 Zn2 N4 24.84(19) . . . . ?
O5 Sm1 Zn2 N4 -21.8(2) . . . . ?
O9 Sm1 Zn2 N4 -109.58(19) . . . . ?
O6 Sm1 Zn2 N4 -30.60(15) . . . . ?
O8 Sm1 Zn2 N4 -98.89(16) . . . . ?
O2 Sm1 Zn2 N4 -169.96(16) . . . . ?
O13 Sm1 Zn2 N4 35.38(16) . . . . ?
O16 Sm1 Zn2 O12 101.56(16) . . . . ?
O14 Sm1 Zn2 O12 73.65(16) . . . . ?
O1 Sm1 Zn2 O12 -179.65(17) . . . . ?
O5 Sm1 Zn2 O12 -46.62(19) . . . . ?
O9 Sm1 Zn2 O12 -134.42(18) . . . . ?
O6 Sm1 Zn2 O12 -55.44(14) . . . . ?
O8 Sm1 Zn2 O12 -123.73(14) . . . . ?
O2 Sm1 Zn2 O12 165.20(14) . . . . ?
O13 Sm1 Zn2 O12 10.54(14) . . . . ?
O16 Sm1 Zn2 N3 -100.38(16) . . . . ?
O14 Sm1 Zn2 N3 -128.29(17) . . . . ?
O1 Sm1 Zn2 N3 -21.59(18) . . . . ?
O12 Sm1 Zn2 N3 158.06(18) . . . . ?
O5 Sm1 Zn2 N3 111.44(19) . . . . ?
O9 Sm1 Zn2 N3 23.64(18) . . . . ?
O6 Sm1 Zn2 N3 102.62(15) . . . . ?
O8 Sm1 Zn2 N3 34.33(15) . . . . ?
O2 Sm1 Zn2 N3 -36.74(15) . . . . ?
O13 Sm1 Zn2 N3 168.60(15) . . . . ?
C6 C1 C2 O1 177.1(4) . . . . ?
C8 C1 C2 O1 -2.9(7) . . . . ?
C6 C1 C2 C3 -3.9(6) . . . . ?
C8 C1 C2 C3 176.0(4) . . . . ?
O1 C2 C3 O2 3.5(6) . . . . ?
C1 C2 C3 O2 -175.5(4) . . . . ?
O1 C2 C3 C4 -174.8(4) . . . . ?
C1 C2 C3 C4 6.2(6) . . . . ?
O2 C3 C4 C5 177.6(4) . . . . ?
C2 C3 C4 C5 -4.3(7) . . . . ?
C3 C4 C5 C6 0.0(8) . . . . ?
C4 C5 C6 C1 2.2(8) . . . . ?
C2 C1 C6 C5 -0.2(7) . . . . ?
C8 C1 C6 C5 179.9(5) . . . . ?
C3 C2 O1 Zn1 155.9(3) . . . . ?
C1 C2 O1 Zn1 -25.1(6) . . . . ?
C3 C2 O1 Sm1 -6.9(6) . . . . ?
C1 C2 O1 Sm1 172.1(3) . . . . ?
O15 Zn1 O1 C2 -84.1(3) . . . . ?
O5 Zn1 O1 C2 162.6(3) . . . . ?
N1 Zn1 O1 C2 30.1(3) . . . . ?
N2 Zn1 O1 C2 121.5(5) . . . . ?
Sm1 Zn1 O1 C2 -166.9(4) . . . . ?
O15 Zn1 O1 Sm1 82.75(15) . . . . ?
O5 Zn1 O1 Sm1 -30.55(12) . . . . ?
N1 Zn1 O1 Sm1 -163.09(15) . . . . ?
N2 Zn1 O1 Sm1 -71.7(4) . . . . ?
O16 Sm1 O1 C2 48.3(4) . . . . ?
O14 Sm1 O1 C2 110.8(4) . . . . ?
O5 Sm1 O1 C2 -167.3(4) . . . . ?
O9 Sm1 O1 C2 -38.4(4) . . . . ?
O6 Sm1 O1 C2 -130.3(3) . . . . ?
O8 Sm1 O1 C2 -76.1(3) . . . . ?
O2 Sm1 O1 C2 4.8(3) . . . . ?
O13 Sm1 O1 C2 154.9(3) . . . . ?
Zn1 Sm1 O1 C2 165.8(4) . . . . ?
Zn2 Sm1 O1 C2 -12.8(4) . . . . ?
O16 Sm1 O1 Zn1 -117.49(12) . . . . ?
O14 Sm1 O1 Zn1 -55.03(12) . . . . ?
O5 Sm1 O1 Zn1 26.88(11) . . . . ?
O9 Sm1 O1 Zn1 155.77(11) . . . . ?
O6 Sm1 O1 Zn1 63.86(14) . . . . ?
O8 Sm1 O1 Zn1 118.05(14) . . . . ?
O2 Sm1 O1 Zn1 -160.99(17) . . . . ?
O13 Sm1 O1 Zn1 -10.90(17) . . . . ?
Zn2 Sm1 O1 Zn1 -178.66(2) . . . . ?
C4 C3 O2 C7 -2.0(6) . . . . ?
C2 C3 O2 C7 179.7(4) . . . . ?
C4 C3 O2 Sm1 178.5(4) . . . . ?
C2 C3 O2 Sm1 0.2(5) . . . . ?
O16 Sm1 O2 C3 -136.1(3) . . . . ?
O14 Sm1 O2 C3 -69.4(3) . . . . ?
O1 Sm1 O2 C3 -2.2(3) . . . . ?
O12 Sm1 O2 C3 176.8(3) . . . . ?
O5 Sm1 O2 C3 6.1(3) . . . . ?
O9 Sm1 O2 C3 136.3(3) . . . . ?
O6 Sm1 O2 C3 85.3(3) . . . . ?
O8 Sm1 O2 C3 72.7(3) . . . . ?
O13 Sm1 O2 C3 -106.3(3) . . . . ?
Zn1 Sm1 O2 C3 -13.0(3) . . . . ?
Zn2 Sm1 O2 C3 167.1(3) . . . . ?
O16 Sm1 O2 C7 44.4(3) . . . . ?
O14 Sm1 O2 C7 111.2(3) . . . . ?
O1 Sm1 O2 C7 178.3(4) . . . . ?
O12 Sm1 O2 C7 -2.7(4) . . . . ?
O5 Sm1 O2 C7 -173.4(3) . . . . ?
O9 Sm1 O2 C7 -43.2(3) . . . . ?
O6 Sm1 O2 C7 -94.2(3) . . . . ?
O8 Sm1 O2 C7 -106.8(3) . . . . ?
O13 Sm1 O2 C7 74.3(4) . . . . ?
Zn1 Sm1 O2 C7 167.5(3) . . . . ?
Zn2 Sm1 O2 C7 -12.4(3) . . . . ?
C6 C1 C8 N1 -163.7(5) . . . . ?
C2 C1 C8 N1 16.4(8) . . . . ?
C1 C8 N1 O3 -174.3(4) . . . . ?
C1 C8 N1 Zn1 0.3(8) . . . . ?
O15 Zn1 N1 C8 80.6(5) . . . . ?
O5 Zn1 N1 C8 -89.4(5) . . . . ?
O1 Zn1 N1 C8 -18.1(4) . . . . ?
N2 Zn1 N1 C8 -179.2(4) . . . . ?
Sm1 Zn1 N1 C8 -32.6(5) . . . . ?
O15 Zn1 N1 O3 -105.1(3) . . . . ?
O5 Zn1 N1 O3 84.8(3) . . . . ?
O1 Zn1 N1 O3 156.2(3) . . . . ?
N2 Zn1 N1 O3 -5.0(3) . . . . ?
Sm1 Zn1 N1 O3 141.7(3) . . . . ?
C8 N1 O3 C9 -106.7(5) . . . . ?
Zn1 N1 O3 C9 78.1(4) . . . . ?
N1 O3 C9 C10 -53.9(6) . . . . ?
O3 C9 C10 O4 -60.3(6) . . . . ?
C9 C10 O4 N2 81.1(5) . . . . ?
C10 O4 N2 C11 -171.7(4) . . . . ?
C10 O4 N2 Zn1 11.0(5) . . . . ?
O15 Zn1 N2 C11 -117.3(4) . . . . ?
O5 Zn1 N2 C11 -2.9(4) . . . . ?
N1 Zn1 N2 C11 127.4(4) . . . . ?
O1 Zn1 N2 C11 37.3(7) . . . . ?
Sm1 Zn1 N2 C11 -18.6(5) . . . . ?
O15 Zn1 N2 O4 59.4(3) . . . . ?
O5 Zn1 N2 O4 173.8(3) . . . . ?
N1 Zn1 N2 O4 -55.9(3) . . . . ?
O1 Zn1 N2 O4 -146.0(4) . . . . ?
Sm1 Zn1 N2 O4 158.1(2) . . . . ?
O4 N2 C11 C12 -178.7(4) . . . . ?
Zn1 N2 C11 C12 -1.7(7) . . . . ?
N2 C11 C12 C17 -177.8(4) . . . . ?
N2 C11 C12 C13 3.7(7) . . . . ?
C17 C12 C13 O5 -177.1(4) . . . . ?
C11 C12 C13 O5 1.5(7) . . . . ?
C17 C12 C13 C14 2.3(6) . . . . ?
C11 C12 C13 C14 -179.2(4) . . . . ?
O5 C13 C14 C15 176.2(4) . . . . ?
C12 C13 C14 C15 -3.2(7) . . . . ?
O5 C13 C14 O6 -2.6(6) . . . . ?
C12 C13 C14 O6 178.0(4) . . . . ?
O6 C14 C15 C16 -179.7(4) . . . . ?
C13 C14 C15 C16 1.6(7) . . . . ?
C14 C15 C16 C17 0.9(7) . . . . ?
C15 C16 C17 C12 -1.8(7) . . . . ?
C13 C12 C17 C16 0.1(7) . . . . ?
C11 C12 C17 C16 -178.5(4) . . . . ?
C14 C13 O5 Zn1 172.0(3) . . . . ?
C12 C13 O5 Zn1 -8.7(6) . . . . ?
C14 C13 O5 Sm1 -20.0(5) . . . . ?
C12 C13 O5 Sm1 159.4(3) . . . . ?
O15 Zn1 O5 C13 105.1(4) . . . . ?
N1 Zn1 O5 C13 -84.8(4) . . . . ?
O1 Zn1 O5 C13 -159.7(4) . . . . ?
N2 Zn1 O5 C13 8.1(4) . . . . ?
Sm1 Zn1 O5 C13 170.1(4) . . . . ?
O15 Zn1 O5 Sm1 -65.00(17) . . . . ?
N1 Zn1 O5 Sm1 105.08(17) . . . . ?
O1 Zn1 O5 Sm1 30.24(12) . . . . ?
N2 Zn1 O5 Sm1 -162.03(14) . . . . ?
O16 Sm1 O5 C13 -115.2(3) . . . . ?
O14 Sm1 O5 C13 -120.7(3) . . . . ?
O1 Sm1 O5 C13 161.2(3) . . . . ?
O12 Sm1 O5 C13 -17.4(3) . . . . ?
O9 Sm1 O5 C13 61.7(4) . . . . ?
O6 Sm1 O5 C13 21.6(3) . . . . ?
O8 Sm1 O5 C13 91.6(3) . . . . ?
O2 Sm1 O5 C13 153.3(3) . . . . ?
O13 Sm1 O5 C13 -51.5(3) . . . . ?
Zn1 Sm1 O5 C13 -170.9(4) . . . . ?
Zn2 Sm1 O5 C13 11.4(4) . . . . ?
O16 Sm1 O5 Zn1 55.7(2) . . . . ?
O14 Sm1 O5 Zn1 50.12(13) . . . . ?
O1 Sm1 O5 Zn1 -27.91(11) . . . . ?
O12 Sm1 O5 Zn1 153.43(11) . . . . ?
O9 Sm1 O5 Zn1 -127.44(13) . . . . ?
O6 Sm1 O5 Zn1 -167.59(17) . . . . ?
O8 Sm1 O5 Zn1 -97.51(13) . . . . ?
O2 Sm1 O5 Zn1 -35.84(17) . . . . ?
O13 Sm1 O5 Zn1 119.32(15) . . . . ?
Zn2 Sm1 O5 Zn1 -177.77(3) . . . . ?
C15 C14 O6 C18 18.1(6) . . . . ?
C13 C14 O6 C18 -163.2(4) . . . . ?
C15 C14 O6 Sm1 -158.1(4) . . . . ?
C13 C14 O6 Sm1 20.7(5) . . . . ?
O16 Sm1 O6 C14 122.5(3) . . . . ?
O14 Sm1 O6 C14 23.3(3) . . . . ?
O1 Sm1 O6 C14 -59.5(3) . . . . ?
O12 Sm1 O6 C14 122.8(3) . . . . ?
O5 Sm1 O6 C14 -21.2(3) . . . . ?
O9 Sm1 O6 C14 -173.5(3) . . . . ?
O8 Sm1 O6 C14 -113.4(3) . . . . ?
O2 Sm1 O6 C14 -126.3(3) . . . . ?
O13 Sm1 O6 C14 59.1(3) . . . . ?
Zn1 Sm1 O6 C14 -28.2(3) . . . . ?
Zn2 Sm1 O6 C14 153.4(3) . . . . ?
O16 Sm1 O6 C18 -53.3(4) . . . . ?
O14 Sm1 O6 C18 -152.4(3) . . . . ?
O1 Sm1 O6 C18 124.8(3) . . . . ?
O12 Sm1 O6 C18 -53.0(3) . . . . ?
O5 Sm1 O6 C18 163.0(4) . . . . ?
O9 Sm1 O6 C18 10.7(3) . . . . ?
O8 Sm1 O6 C18 70.8(3) . . . . ?
O2 Sm1 O6 C18 57.9(4) . . . . ?
O13 Sm1 O6 C18 -116.7(4) . . . . ?
Zn1 Sm1 O6 C18 156.1(3) . . . . ?
Zn2 Sm1 O6 C18 -22.3(3) . . . . ?
C14 O6 C18 C19 68.8(5) . . . . ?
Sm1 O6 C18 C19 -115.4(4) . . . . ?
O6 C18 C19 O7 80.1(5) . . . . ?
C18 C19 O7 C20 -108.5(5) . . . . ?
C19 O7 C20 C21 82.8(5) . . . . ?
O7 C20 C21 O8 34.7(6) . . . . ?
C20 C21 O8 C22 48.9(6) . . . . ?
C20 C21 O8 Sm1 -122.5(4) . . . . ?
O16 Sm1 O8 C22 17.2(3) . . . . ?
O14 Sm1 O8 C22 124.6(3) . . . . ?
O1 Sm1 O8 C22 114.2(3) . . . . ?
O12 Sm1 O8 C22 -63.7(3) . . . . ?
O5 Sm1 O8 C22 178.7(3) . . . . ?
O9 Sm1 O8 C22 -25.8(3) . . . . ?
O6 Sm1 O8 C22 -120.1(3) . . . . ?
O2 Sm1 O8 C22 50.9(3) . . . . ?
O13 Sm1 O8 C22 -129.7(3) . . . . ?
Zn1 Sm1 O8 C22 145.0(3) . . . . ?
Zn2 Sm1 O8 C22 -32.6(3) . . . . ?
O16 Sm1 O8 C21 -171.2(3) . . . . ?
O14 Sm1 O8 C21 -63.9(4) . . . . ?
O1 Sm1 O8 C21 -74.3(4) . . . . ?
O12 Sm1 O8 C21 107.9(4) . . . . ?
O5 Sm1 O8 C21 -9.8(4) . . . . ?
O9 Sm1 O8 C21 145.8(4) . . . . ?
O6 Sm1 O8 C21 51.4(4) . . . . ?
O2 Sm1 O8 C21 -137.6(4) . . . . ?
O13 Sm1 O8 C21 41.8(4) . . . . ?
Zn1 Sm1 O8 C21 -43.5(4) . . . . ?
Zn2 Sm1 O8 C21 138.9(4) . . . . ?
C21 O8 C22 C27 33.3(6) . . . . ?
Sm1 O8 C22 C27 -154.5(4) . . . . ?
C21 O8 C22 C23 -147.1(4) . . . . ?
Sm1 O8 C22 C23 25.1(4) . . . . ?
C27 C22 C23 O9 176.5(4) . . . . ?
O8 C22 C23 O9 -3.1(5) . . . . ?
C27 C22 C23 C24 -4.3(6) . . . . ?
O8 C22 C23 C24 176.1(4) . . . . ?
O9 C23 C24 C25 -176.8(4) . . . . ?
C22 C23 C24 C25 4.0(6) . . . . ?
O9 C23 C24 C28 4.9(7) . . . . ?
C22 C23 C24 C28 -174.2(4) . . . . ?
C23 C24 C25 C26 -0.9(6) . . . . ?
C28 C24 C25 C26 177.5(4) . . . . ?
C24 C25 C26 C27 -2.2(7) . . . . ?
O8 C22 C27 C26 -179.1(4) . . . . ?
C23 C22 C27 C26 1.3(7) . . . . ?
C25 C26 C27 C22 2.0(7) . . . . ?
C24 C23 O9 Zn2 -5.7(6) . . . . ?
C22 C23 O9 Zn2 173.5(3) . . . . ?
C24 C23 O9 Sm1 156.6(3) . . . . ?
C22 C23 O9 Sm1 -24.2(5) . . . . ?
O17 Zn2 O9 C23 100.4(4) . . . . ?
N4 Zn2 O9 C23 -89.1(4) . . . . ?
O12 Zn2 O9 C23 -165.1(4) . . . . ?
N3 Zn2 O9 C23 3.4(4) . . . . ?
Sm1 Zn2 O9 C23 165.0(4) . . . . ?
O17 Zn2 O9 Sm1 -64.56(15) . . . . ?
N4 Zn2 O9 Sm1 105.90(17) . . . . ?
O12 Zn2 O9 Sm1 29.95(12) . . . . ?
N3 Zn2 O9 Sm1 -161.62(14) . . . . ?
O16 Sm1 O9 C23 -120.8(3) . . . . ?
O14 Sm1 O9 C23 -114.3(3) . . . . ?
O1 Sm1 O9 C23 -15.0(3) . . . . ?
O12 Sm1 O9 C23 165.9(3) . . . . ?
O5 Sm1 O9 C23 60.9(3) . . . . ?
O6 Sm1 O9 C23 95.2(3) . . . . ?
O8 Sm1 O9 C23 26.1(3) . . . . ?
O2 Sm1 O9 C23 -53.8(3) . . . . ?
O13 Sm1 O9 C23 152.2(3) . . . . ?
Zn1 Sm1 O9 C23 9.7(4) . . . . ?
Zn2 Sm1 O9 C23 -166.3(4) . . . . ?
O16 Sm1 O9 Zn2 45.49(12) . . . . ?
O14 Sm1 O9 Zn2 52.0(3) . . . . ?
O1 Sm1 O9 Zn2 151.34(11) . . . . ?
O12 Sm1 O9 Zn2 -27.74(11) . . . . ?
O5 Sm1 O9 Zn2 -132.75(13) . . . . ?
O6 Sm1 O9 Zn2 -98.49(13) . . . . ?
O8 Sm1 O9 Zn2 -167.60(17) . . . . ?
O2 Sm1 O9 Zn2 112.52(14) . . . . ?
O13 Sm1 O9 Zn2 -41.46(16) . . . . ?
Zn1 Sm1 O9 Zn2 176.01(2) . . . . ?
C25 C24 C28 N3 178.9(4) . . . . ?
C23 C24 C28 N3 -2.8(7) . . . . ?
C24 C28 N3 O10 -178.6(4) . . . . ?
C24 C28 N3 Zn2 1.4(6) . . . . ?
O17 Zn2 N3 C28 -113.0(4) . . . . ?
O9 Zn2 N3 C28 -1.3(4) . . . . ?
N4 Zn2 N3 C28 127.1(4) . . . . ?
O12 Zn2 N3 C28 37.7(7) . . . . ?
Sm1 Zn2 N3 C28 -17.2(4) . . . . ?
O17 Zn2 N3 O10 66.9(3) . . . . ?
O9 Zn2 N3 O10 178.7(3) . . . . ?
N4 Zn2 N3 O10 -53.0(3) . . . . ?
O12 Zn2 N3 O10 -142.4(4) . . . . ?
Sm1 Zn2 N3 O10 162.8(3) . . . . ?
C28 N3 O10 C29 178.7(4) . . . . ?
Zn2 N3 O10 C29 -1.3(5) . . . . ?
N3 O10 C29 C30 87.5(4) . . . . ?
O10 C29 C30 O11 -51.3(6) . . . . ?
C29 C30 O11 N4 -61.7(5) . . . . ?
C30 O11 N4 C31 -118.5(4) . . . . ?
C30 O11 N4 Zn2 72.2(4) . . . . ?
O17 Zn2 N4 C31 97.5(4) . . . . ?
O9 Zn2 N4 C31 -72.4(5) . . . . ?
O12 Zn2 N4 C31 -0.3(4) . . . . ?
N3 Zn2 N4 C31 -162.1(4) . . . . ?
Sm1 Zn2 N4 C31 -17.0(5) . . . . ?
O17 Zn2 N4 O11 -95.5(3) . . . . ?
O9 Zn2 N4 O11 94.7(3) . . . . ?
O12 Zn2 N4 O11 166.7(3) . . . . ?
N3 Zn2 N4 O11 5.0(3) . . . . ?
Sm1 Zn2 N4 O11 150.0(2) . . . . ?
O11 N4 C31 C32 -176.1(4) . . . . ?
Zn2 N4 C31 C32 -8.2(7) . . . . ?
N4 C31 C32 C33 9.2(7) . . . . ?
N4 C31 C32 C37 -170.7(5) . . . . ?
C37 C32 C33 O12 -178.7(4) . . . . ?
C31 C32 C33 O12 1.4(7) . . . . ?
C37 C32 C33 C34 0.4(6) . . . . ?
C31 C32 C33 C34 -179.4(4) . . . . ?
O12 C33 C34 C35 -177.4(4) . . . . ?
C32 C33 C34 C35 3.4(7) . . . . ?
O12 C33 C34 O13 1.4(6) . . . . ?
C32 C33 C34 O13 -177.8(4) . . . . ?
O13 C34 C35 C36 177.5(5) . . . . ?
C33 C34 C35 C36 -3.8(7) . . . . ?
C34 C35 C36 C37 0.2(8) . . . . ?
C35 C36 C37 C32 3.6(8) . . . . ?
C33 C32 C37 C36 -3.9(7) . . . . ?
C31 C32 C37 C36 176.0(5) . . . . ?
C32 C33 O12 Zn2 -12.2(6) . . . . ?
C34 C33 O12 Zn2 168.7(3) . . . . ?
C32 C33 O12 Sm1 156.1(3) . . . . ?
C34 C33 O12 Sm1 -23.0(5) . . . . ?
O17 Zn2 O12 C33 -108.5(4) . . . . ?
O9 Zn2 O12 C33 140.7(4) . . . . ?
N4 Zn2 O12 C33 10.4(4) . . . . ?
N3 Zn2 O12 C33 100.8(5) . . . . ?
Sm1 Zn2 O12 C33 170.7(4) . . . . ?
O17 Zn2 O12 Sm1 80.80(13) . . . . ?
O9 Zn2 O12 Sm1 -29.96(12) . . . . ?
N4 Zn2 O12 Sm1 -160.32(15) . . . . ?
N3 Zn2 O12 Sm1 -69.8(4) . . . . ?
O16 Sm1 O12 C33 127.6(4) . . . . ?
O14 Sm1 O12 C33 66.4(4) . . . . ?
O5 Sm1 O12 C33 -16.7(4) . . . . ?
O9 Sm1 O12 C33 -144.6(4) . . . . ?
O6 Sm1 O12 C33 -52.2(3) . . . . ?
O8 Sm1 O12 C33 -108.0(3) . . . . ?
O2 Sm1 O12 C33 172.3(3) . . . . ?
O13 Sm1 O12 C33 21.5(3) . . . . ?
Zn1 Sm1 O12 C33 10.6(4) . . . . ?
Zn2 Sm1 O12 C33 -170.8(4) . . . . ?
O16 Sm1 O12 Zn2 -61.62(12) . . . . ?
O14 Sm1 O12 Zn2 -122.76(12) . . . . ?
O5 Sm1 O12 Zn2 154.11(11) . . . . ?
O9 Sm1 O12 Zn2 26.25(11) . . . . ?
O6 Sm1 O12 Zn2 118.57(14) . . . . ?
O8 Sm1 O12 Zn2 62.80(14) . . . . ?
O2 Sm1 O12 Zn2 -16.88(16) . . . . ?
O13 Sm1 O12 Zn2 -167.66(17) . . . . ?
Zn1 Sm1 O12 Zn2 -178.60(3) . . . . ?
C35 C34 O13 C38 3.4(7) . . . . ?
C33 C34 O13 C38 -175.4(4) . . . . ?
C35 C34 O13 Sm1 -166.0(4) . . . . ?
C33 C34 O13 Sm1 15.2(5) . . . . ?
O16 Sm1 O13 C34 -82.8(3) . . . . ?
O14 Sm1 O13 C34 -150.6(3) . . . . ?
O1 Sm1 O13 C34 162.5(3) . . . . ?
O12 Sm1 O13 C34 -17.8(3) . . . . ?
O5 Sm1 O13 C34 127.1(3) . . . . ?
O9 Sm1 O13 C34 -3.5(3) . . . . ?
O6 Sm1 O13 C34 62.1(3) . . . . ?
O8 Sm1 O13 C34 71.8(3) . . . . ?
O2 Sm1 O13 C34 -109.6(3) . . . . ?
Zn1 Sm1 O13 C34 156.3(3) . . . . ?
Zn2 Sm1 O13 C34 -24.9(3) . . . . ?
O16 Sm1 O13 C38 109.3(4) . . . . ?
O14 Sm1 O13 C38 41.4(4) . . . . ?
O1 Sm1 O13 C38 -5.4(4) . . . . ?
O12 Sm1 O13 C38 174.3(4) . . . . ?
O5 Sm1 O13 C38 -40.8(4) . . . . ?
O9 Sm1 O13 C38 -171.4(4) . . . . ?
O6 Sm1 O13 C38 -105.9(4) . . . . ?
O8 Sm1 O13 C38 -96.1(4) . . . . ?
O2 Sm1 O13 C38 82.5(4) . . . . ?
Zn1 Sm1 O13 C38 -11.7(4) . . . . ?
Zn2 Sm1 O13 C38 167.1(4) . . . . ?
O16 Sm1 O14 C39 134.1(7) . . . . ?
O1 Sm1 O14 C39 16.7(7) . . . . ?
O12 Sm1 O14 C39 -165.2(7) . . . . ?
O5 Sm1 O14 C39 -49.2(7) . . . . ?
O9 Sm1 O14 C39 127.3(7) . . . . ?
O6 Sm1 O14 C39 -88.1(7) . . . . ?
O8 Sm1 O14 C39 6.6(8) . . . . ?
O2 Sm1 O14 C39 72.4(7) . . . . ?
O13 Sm1 O14 C39 -123.9(7) . . . . ?
Zn1 Sm1 O14 C39 -18.1(7) . . . . ?
Zn2 Sm1 O14 C39 158.8(7) . . . . ?
O5 Zn1 O15 C39 31.0(4) . . . . ?
N1 Zn1 O15 C39 -140.7(4) . . . . ?
O1 Zn1 O15 C39 -50.4(4) . . . . ?
N2 Zn1 O15 C39 121.5(4) . . . . ?
Sm1 Zn1 O15 C39 -7.7(4) . . . . ?
Sm1 O14 C39 O15 17.8(11) . . . . ?
Sm1 O14 C39 C40 -164.9(6) . . . . ?
Zn1 O15 C39 O14 1.7(7) . . . . ?
Zn1 O15 C39 C40 -175.5(5) . . . . ?
O14 Sm1 O16 C41 150.8(6) . . . . ?
O1 Sm1 O16 C41 -145.6(6) . . . . ?
O12 Sm1 O16 C41 32.2(6) . . . . ?
O5 Sm1 O16 C41 145.1(5) . . . . ?
O9 Sm1 O16 C41 -32.7(6) . . . . ?
O6 Sm1 O16 C41 32.4(6) . . . . ?
O8 Sm1 O16 C41 -69.4(6) . . . . ?
O2 Sm1 O16 C41 -104.9(6) . . . . ?
O13 Sm1 O16 C41 87.4(6) . . . . ?
Zn1 Sm1 O16 C41 177.6(5) . . . . ?
Zn2 Sm1 O16 C41 -5.0(5) . . . . ?
O9 Zn2 O17 C41 43.1(3) . . . . ?
N4 Zn2 O17 C41 -128.4(3) . . . . ?
O12 Zn2 O17 C41 -37.6(3) . . . . ?
N3 Zn2 O17 C41 133.5(3) . . . . ?
Sm1 Zn2 O17 C41 4.9(3) . . . . ?
Sm1 O16 C41 O17 10.7(9) . . . . ?
Sm1 O16 C41 C42 -170.6(4) . . . . ?
Zn2 O17 C41 O16 -8.8(6) . . . . ?
Zn2 O17 C41 C42 172.5(4) . . . . ?
F3 P1 F1 O20 112.4(6) 11_666 . . 11_666 ?
F3 P1 F1 O20 -108.9(7) 12_656 . . 11_666 ?
F3 P1 F1 O20 -178.0(6) . . . 11_666 ?
F2 P1 F1 O20 90.8(6) 2_655 . . 11_666 ?
F2 P1 F1 O20 -88.1(6) . . . 11_666 ?
F1 P1 F1 O20 0.000(1) 2_655 . . 11_666 ?
P1 P1 F1 O20 180.000(1) 11_666 . . 11_666 ?
F3 P1 F2 F3 -3(3) 11_666 . . 12_656 ?
F3 P1 F2 F3 44.9(14) 2_655 . . 12_656 ?
F3 P1 F2 F3 -47.9(15) . . . 12_656 ?
F1 P1 F2 F3 -138.2(14) . . . 12_656 ?
F1 P1 F2 F3 135.2(14) 2_655 . . 12_656 ?
P1 P1 F2 F3 -1.5(13) 11_666 . . 12_656 ?
F3 P1 F3 F2 -60(7) 11_666 . . 11_666 ?
F3 P1 F3 F2 77(7) 12_656 . . 11_666 ?
F3 P1 F3 F2 8(7) 2_655 . . 11_666 ?
F2 P1 F3 F2 -82(8) 2_655 . . 11_666 ?
F2 P1 F3 F2 99(8) . . . 11_666 ?
F1 P1 F3 F2 -170(8) . . . 11_666 ?
P1 P1 F3 F2 8(7) 11_666 . . 11_666 ?
F3 P1 F3 P1 -68.3(5) 11_666 . . 11_666 ?
F3 P1 F3 P1 68.3(5) 12_656 . . 11_666 ?
F3 P1 F3 P1 0.0 2_655 . . 11_666 ?
F2 P1 F3 P1 -90.0(6) 2_655 . . 11_666 ?
F2 P1 F3 P1 91.1(7) . . . 11_666 ?
F1 P1 F3 P1 -178.1(5) . . . 11_666 ?
F3 P1 F3 F3 136.6(10) 12_656 . . 11_666 ?
F3 P1 F3 F3 68.3(5) 2_655 . . 11_666 ?
F2 P1 F3 F3 -21.7(7) 2_655 . . 11_666 ?
F2 P1 F3 F3 159.4(9) . . . 11_666 ?
F1 P1 F3 F3 -109.9(7) . . . 11_666 ?
P1 P1 F3 F3 68.3(5) 11_666 . . 11_666 ?
F3 P1 F3 F3 -136.6(10) 11_666 . . 12_656 ?
F3 P1 F3 F3 -68.3(5) 2_655 . . 12_656 ?
F2 P1 F3 F3 -158.3(8) 2_655 . . 12_656 ?
F2 P1 F3 F3 22.8(8) . . . 12_656 ?
F1 P1 F3 F3 113.6(7) . . . 12_656 ?
P1 P1 F3 F3 -68.3(5) 11_666 . . 12_656 ?
C43 O18 C43 C44 -173(4) 2_655 . . . ?
C45 C46 O19 C47 178.2(9) . . . . ?
C46 O19 C47 C48 -176.2(10) . . . . ?
